data_1566602
loop_
_publ_author_name
'Zhou, Zheng'
'McNeely, James'
'Greenough, Joshua'
'Wei, Zheng'
'Han, Haixiang'
'Rouzi\`eres, Mathieu'
'Rogachev, Andrey Yu.'
'Cl\'erac, Rodolphe'
'Petrukhina, Marina A.'

_publ_section_title
;
 Lanthanide-mediated tuning of electronic and magnetic properties in
 heterotrimetallic cyclooctatetraenyl multidecker self-assemblies
;
_journal_name_full 'Chemical Science'
_journal_paper_doi 10.1039/D2SC00631F
_journal_year 2022
_chemical_formula_moiety 'C36 H48 Ca Dy K O3'
_chemical_formula_sum 'C36 H48 Ca Dy K O3'
_chemical_formula_weight 770.42
_space_group_crystal_system monoclinic
_space_group_IT_number 14
_space_group_name_Hall '-P 2ybc'
_space_group_name_H-M_alt 'P 1 21/c 1'
_atom_sites_solution_hydrogens geom
_atom_sites_solution_primary dual
_atom_sites_solution_secondary difmap
_audit_creation_method SHELXL-2016/6
_audit_update_record
;
2021-06-17 deposited with the CCDC.	2022-02-18 downloaded from the CCDC.
;
_cell_angle_alpha 90
_cell_angle_beta 90.377(2)
_cell_angle_gamma 90
_cell_formula_units_Z 4
_cell_length_a 9.2628(5)
_cell_length_b 13.9533(7)
_cell_length_c 26.1417(13)
_cell_measurement_reflns_used 9728
_cell_measurement_temperature 100(2)
_cell_measurement_theta_max 25.01
_cell_measurement_theta_min 2.92
_cell_volume 3378.7(3)
_computing_cell_refinement 'SAINT V.8.38A (Bruker AXS Inc., 2017)'
_computing_data_collection 'APEX3 v.2017.3-0 (Bruker AXS Inc., 2017)'
_computing_data_reduction 'SAINT V.8.38A (Bruker AXS Inc., 2017)'
_computing_molecular_graphics 'Xshell v.6.3.1 (Bruker AXS Inc., 2016)'
_computing_publication_material 'APEX3 v.2017.3-0 (Bruker AXS Inc., 2017)'
_computing_structure_refinement 'SHELXL-2016/6 (Sheldrick, 2016)'
_computing_structure_solution 'SHELXT 2014/5 (Sheldrick, 2014)'
_diffrn_ambient_temperature 100(2)
_diffrn_detector_area_resol_mean 10.42
_diffrn_measured_fraction_theta_full 0.997
_diffrn_measured_fraction_theta_max 0.997
_diffrn_measurement_device_type 'Bruker D8 Venture PHOTON 100 CMOS'
_diffrn_measurement_method 'omega and phi scans'
_diffrn_radiation_monochromator graphite
_diffrn_radiation_source 'fine-focus sealed tube'
_diffrn_radiation_type MoK\a
_diffrn_radiation_wavelength 0.71073
_diffrn_reflns_av_R_equivalents 0.0885
_diffrn_reflns_av_unetI/netI 0.0404
_diffrn_reflns_Laue_measured_fraction_full 0.997
_diffrn_reflns_Laue_measured_fraction_max 0.997
_diffrn_reflns_limit_h_max 11
_diffrn_reflns_limit_h_min -11
_diffrn_reflns_limit_k_max 16
_diffrn_reflns_limit_k_min -16
_diffrn_reflns_limit_l_max 31
_diffrn_reflns_limit_l_min -31
_diffrn_reflns_number 74320
_diffrn_reflns_point_group_measured_fraction_full 0.997
_diffrn_reflns_point_group_measured_fraction_max 0.997
_diffrn_reflns_theta_full 25.045
_diffrn_reflns_theta_max 25.045
_diffrn_reflns_theta_min 2.748
_exptl_absorpt_coefficient_mu 2.520
_exptl_absorpt_correction_T_max 0.8653
_exptl_absorpt_correction_T_min 0.7730
_exptl_absorpt_correction_type multi-scan
_exptl_absorpt_process_details
;
SADABS-2016/2 (Bruker, 2016/2) was 
used for absorption correction. 
Krause, L., Herbst-Irmer, R., 
Sheldrick G.M. & Stalke D.,
 J. Appl. Cryst. 48 (2015) 3-10
;
_exptl_crystal_colour yellow
_exptl_crystal_density_diffrn 1.515
_exptl_crystal_density_meas ?
_exptl_crystal_density_method none
_exptl_crystal_description plate
_exptl_crystal_F_000 1572
_exptl_crystal_size_max 0.390
_exptl_crystal_size_mid 0.150
_exptl_crystal_size_min 0.040
_refine_diff_density_max 3.868
_refine_diff_density_min -2.189
_refine_diff_density_rms 0.177
_refine_ls_extinction_method none
_refine_ls_goodness_of_fit_ref 1.141
_refine_ls_hydrogen_treatment constr
_refine_ls_matrix_type full
_refine_ls_number_parameters 373
_refine_ls_number_reflns 5954
_refine_ls_number_restraints 849
_refine_ls_restrained_S_all 1.070
_refine_ls_R_factor_all 0.0727
_refine_ls_R_factor_gt 0.0584
_refine_ls_shift/su_max 0.000
_refine_ls_shift/su_mean 0.000
_refine_ls_structure_factor_coef Fsqd
_refine_ls_weighting_details 'w=1/[\s^2^(Fo^2^)+(0.0433P)^2^+45.4166P] where P=(Fo^2^+2Fc^2^)/3'
_refine_ls_weighting_scheme calc
_refine_ls_wR_factor_gt 0.1247
_refine_ls_wR_factor_ref 0.1313
_reflns_Friedel_coverage 0.000
_reflns_number_gt 5036
_reflns_number_total 5954
_reflns_threshold_expression 'I > 2\s(I)'
_cod_data_source_file d2sc00631f2.cif
_cod_data_source_block 3
_cod_depositor_comments
;
The following automatic conversions were performed:

data item '_exptl_crystal_density_meas' value 'not measured' was
changed to '?' -- the value is perceived as not measured.

Automatic conversion script
Id: cif_fix_values 7556 2019-12-06 15:28:31Z antanas 
;
_cod_original_sg_symbol_H-M 'P 21/c'
_cod_database_code 1566602
_shelx_shelxl_version_number 2016/6
_shelx_space_group_comment
;
The symmetry employed for this shelxl refinement is uniquely defined
by the following loop, which should always be used as a source of
symmetry information in preference to the above space-group names.
They are only intended as comments.
;
_shelx_estimated_absorpt_t_min 0.440
_shelx_estimated_absorpt_t_max 0.906

loop_
_space_group_symop_operation_xyz
'x, y, z'
'-x, y+1/2, -z+1/2'
'-x, -y, -z'
'x, -y-1/2, z-1/2'

loop_
_atom_site_label
_atom_site_type_symbol
_atom_site_fract_x
_atom_site_fract_y
_atom_site_fract_z
_atom_site_U_iso_or_equiv
_atom_site_adp_type
_atom_site_occupancy
_atom_site_site_symmetry_order
_atom_site_calc_flag
_atom_site_refinement_flags_posn
_atom_site_refinement_flags_adp
_atom_site_refinement_flags_occupancy
_atom_site_disorder_assembly
_atom_site_disorder_group
Dy1 Dy 0.24353(4) 0.30918(2) 0.11891(2) 0.01123(12) Uani 1 1 d . . . . .
Ca1 Ca 0.88100(15) 0.31685(10) 0.35360(5) 0.0100(3) Uani 1 1 d . . . . .
K1 K 0.53798(17) 0.38028(12) 0.24612(6) 0.0161(4) Uani 1 1 d . . . . .
O1 O 0.8653(6) 0.2646(4) 0.43969(19) 0.0157(11) Uani 1 1 d . . . . .
O2 O 1.0725(5) 0.4185(4) 0.38324(19) 0.0152(11) Uani 1 1 d . . . . .
O3 O 1.0685(6) 0.2004(4) 0.3530(2) 0.0176(11) Uani 1 1 d . . . . .
C1 C 0.1834(9) 0.1541(6) 0.0664(3) 0.0205(16) Uani 1 1 d . . . . .
H1 H 0.216886 0.089726 0.066953 0.025 Uiso 1 1 calc R U . . .
C2 C 0.0642(9) 0.1686(6) 0.0990(3) 0.0194(16) Uani 1 1 d . . . . .
H2 H 0.037219 0.112068 0.116814 0.023 Uiso 1 1 calc R U . . .
C3 C 0.2632(9) 0.2122(6) 0.0337(3) 0.0239(17) Uani 1 1 d . . . . .
H3 H 0.338346 0.177789 0.017310 0.029 Uiso 1 1 calc R U . . .
C4 C 0.2600(9) 0.3091(7) 0.0189(3) 0.0259(17) Uani 1 1 d . . . . .
H4 H 0.334270 0.325338 -0.004381 0.031 Uiso 1 1 calc R U . . .
C5 C -0.0237(8) 0.2477(6) 0.1113(3) 0.0205(16) Uani 1 1 d . . . . .
H5 H -0.096543 0.231900 0.135273 0.025 Uiso 1 1 calc R U . . .
C6 C -0.0289(9) 0.3444(6) 0.0963(3) 0.0226(17) Uani 1 1 d . . . . .
H6 H -0.105002 0.378577 0.112270 0.027 Uiso 1 1 calc R U . . .
C7 C 0.1699(10) 0.3881(6) 0.0313(3) 0.0266(17) Uani 1 1 d . . . . .
H7 H 0.196308 0.444758 0.013556 0.032 Uiso 1 1 calc R U . . .
C8 C 0.0522(9) 0.4021(6) 0.0632(3) 0.0256(17) Uani 1 1 d . . . . .
H8 H 0.018519 0.466414 0.062425 0.031 Uiso 1 1 calc R U . . .
C9 C 0.2316(8) 0.4100(5) 0.2056(3) 0.0147(10) Uani 1 1 d . . . . .
H9 H 0.160452 0.446321 0.222972 0.018 Uiso 1 1 calc R U . . .
C10 C 0.4380(8) 0.2163(5) 0.1763(3) 0.0125(14) Uani 1 1 d . . . . .
H10 H 0.471458 0.152033 0.177933 0.015 Uiso 1 1 calc R U . . .
C11 C 0.2333(8) 0.3142(6) 0.2208(3) 0.0134(14) Uani 1 1 d . . . . .
H11 H 0.160731 0.299750 0.245136 0.016 Uiso 1 1 calc R U . . .
C12 C 0.3193(8) 0.2332(5) 0.2081(3) 0.0142(14) Uani 1 1 d . . . . .
H12 H 0.288845 0.176852 0.225269 0.017 Uiso 1 1 calc R U . . .
C13 C 0.3110(8) 0.4659(5) 0.1703(3) 0.0122(14) Uani 1 1 d . . . . .
H13 H 0.276312 0.529859 0.168081 0.015 Uiso 1 1 calc R U . . .
C14 C 0.4290(8) 0.4493(5) 0.1379(3) 0.0156(15) Uani 1 1 d . . . . .
H14 H 0.455102 0.504927 0.119155 0.019 Uiso 1 1 calc R U . . .
C15 C 0.5194(8) 0.2739(5) 0.1422(3) 0.0147(10) Uani 1 1 d . . . . .
H15 H 0.593676 0.238525 0.125918 0.018 Uiso 1 1 calc R U . . .
C16 C 0.5172(8) 0.3709(6) 0.1265(3) 0.0165(15) Uani 1 1 d . . . . .
H16 H 0.591931 0.386159 0.103193 0.020 Uiso 1 1 calc R U . . .
C17 C 0.8200(8) 0.4547(6) 0.2880(3) 0.0182(15) Uani 1 1 d . . . . .
H17 H 0.869560 0.511336 0.278259 0.022 Uiso 1 1 calc R U . . .
C18 C 0.8193(9) 0.2776(6) 0.2568(3) 0.0193(15) Uani 1 1 d . . . . .
H18 H 0.868080 0.243131 0.230753 0.023 Uiso 1 1 calc R U . . .
C19 C 0.8578(8) 0.3739(6) 0.2577(3) 0.0186(15) Uani 1 1 d . . . . .
H19 H 0.925611 0.389475 0.231936 0.022 Uiso 1 1 calc R U . . .
C20 C 0.7244(8) 0.4693(5) 0.3296(3) 0.0183(15) Uani 1 1 d . . . . .
H20 H 0.722695 0.534094 0.340660 0.022 Uiso 1 1 calc R U . . .
C21 C 0.6317(8) 0.2331(6) 0.3264(3) 0.0175(15) Uani 1 1 d . . . . .
H21 H 0.582670 0.176309 0.336342 0.021 Uiso 1 1 calc R U . . .
C22 C 0.7259(8) 0.2190(5) 0.2850(3) 0.0168(15) Uani 1 1 d . . . . .
H22 H 0.726285 0.154515 0.273438 0.020 Uiso 1 1 calc R U . . .
C23 C 0.6320(8) 0.4107(6) 0.3582(3) 0.0199(16) Uani 1 1 d . . . . .
H23 H 0.584129 0.444552 0.384639 0.024 Uiso 1 1 calc R U . . .
C24 C 0.5946(8) 0.3135(6) 0.3564(3) 0.0202(15) Uani 1 1 d . . . . .
H24 H 0.526459 0.297457 0.382028 0.024 Uiso 1 1 calc R U . . .
C25 C 0.8314(9) 0.1647(6) 0.4504(3) 0.0213(17) Uani 1 1 d . . . . .
H25A H 0.910975 0.134085 0.469913 0.026 Uiso 1 1 calc R U . . .
H25B H 0.816036 0.128717 0.418218 0.026 Uiso 1 1 calc R U . . .
C26 C 0.6964(11) 0.1664(7) 0.4813(4) 0.039(2) Uani 1 1 d . . . . .
H26A H 0.704530 0.121716 0.510626 0.047 Uiso 1 1 calc R U . . .
H26B H 0.612495 0.147166 0.460044 0.047 Uiso 1 1 calc R U . . .
C27 C 0.6786(11) 0.2680(7) 0.5000(4) 0.035(2) Uani 1 1 d . . . . .
H27A H 0.670714 0.269774 0.537738 0.042 Uiso 1 1 calc R U . . .
H27B H 0.591245 0.297726 0.484820 0.042 Uiso 1 1 calc R U . . .
C28 C 0.8145(9) 0.3195(6) 0.4824(3) 0.0250(18) Uani 1 1 d . . . . .
H28A H 0.792022 0.386087 0.471885 0.030 Uiso 1 1 calc R U . . .
H28B H 0.887806 0.321215 0.510103 0.030 Uiso 1 1 calc R U . . .
C29 C 1.1204(8) 0.4401(5) 0.4349(3) 0.0158(15) Uani 1 1 d . . . . .
H29A H 1.113323 0.382632 0.456979 0.019 Uiso 1 1 calc R U . . .
H29B H 1.061469 0.492006 0.449884 0.019 Uiso 1 1 calc R U . . .
C30 C 1.2759(9) 0.4712(6) 0.4295(3) 0.0212(17) Uani 1 1 d . . . . .
H30A H 1.341772 0.415413 0.428701 0.025 Uiso 1 1 calc R U . . .
H30B H 1.305246 0.514500 0.457717 0.025 Uiso 1 1 calc R U . . .
C31 C 1.2737(9) 0.5233(6) 0.3787(3) 0.0231(17) Uani 1 1 d . . . . .
H31A H 1.236590 0.589397 0.382436 0.028 Uiso 1 1 calc R U . . .
H31B H 1.371158 0.525505 0.363401 0.028 Uiso 1 1 calc R U . . .
C32 C 1.1723(9) 0.4624(6) 0.3471(3) 0.0219(17) Uani 1 1 d . . . . .
H32A H 1.119065 0.502447 0.322035 0.026 Uiso 1 1 calc R U . . .
H32B H 1.226476 0.412548 0.328344 0.026 Uiso 1 1 calc R U . . .
C33 C 1.1876(9) 0.2053(6) 0.3895(3) 0.0212(18) Uani 1 1 d . . . . .
H33A H 1.152157 0.220906 0.424119 0.025 Uiso 1 1 calc R U . . .
H33B H 1.258649 0.254454 0.379067 0.025 Uiso 1 1 calc R U . . .
C34 C 1.2547(9) 0.1056(6) 0.3884(3) 0.0199(17) Uani 1 1 d . . . . .
H34A H 1.358545 0.107750 0.397476 0.024 Uiso 1 1 calc R U . . .
H34B H 1.204486 0.061416 0.411970 0.024 Uiso 1 1 calc R U . . .
C35 C 1.2324(9) 0.0762(6) 0.3332(3) 0.0206(17) Uani 1 1 d . . . . .
H35A H 1.235811 0.005656 0.329289 0.025 Uiso 1 1 calc R U . . .
H35B H 1.305750 0.105611 0.310724 0.025 Uiso 1 1 calc R U . . .
C36 C 1.0828(9) 0.1149(6) 0.3215(3) 0.0187(17) Uani 1 1 d . . . . .
H36A H 1.073076 0.131103 0.284790 0.022 Uiso 1 1 calc R U . . .
H36B H 1.007977 0.067121 0.330397 0.022 Uiso 1 1 calc R U . . .

loop_
_atom_site_aniso_label
_atom_site_aniso_U_11
_atom_site_aniso_U_22
_atom_site_aniso_U_33
_atom_site_aniso_U_23
_atom_site_aniso_U_13
_atom_site_aniso_U_12
Dy1 0.01092(19) 0.00952(18) 0.01323(19) -0.00087(15) -0.00062(12) -0.00329(15)
Ca1 0.0087(7) 0.0075(7) 0.0139(7) 0.0008(6) 0.0018(5) 0.0024(6)
K1 0.0112(8) 0.0159(8) 0.0212(9) -0.0002(7) -0.0030(7) 0.0001(7)
O1 0.017(3) 0.013(2) 0.017(3) 0.001(2) 0.005(2) 0.001(2)
O2 0.014(3) 0.015(3) 0.017(3) 0.002(2) 0.000(2) -0.004(2)
O3 0.018(3) 0.016(3) 0.019(3) -0.007(2) -0.003(2) 0.010(2)
C1 0.020(4) 0.016(3) 0.025(4) -0.009(3) -0.005(3) -0.002(3)
C2 0.023(4) 0.015(3) 0.021(4) 0.003(3) -0.004(3) -0.013(3)
C3 0.019(4) 0.031(4) 0.021(4) -0.008(3) 0.004(3) 0.000(3)
C4 0.024(4) 0.040(4) 0.013(4) 0.001(3) -0.001(3) -0.009(3)
C5 0.011(4) 0.030(4) 0.020(4) -0.002(3) -0.001(3) -0.011(3)
C6 0.012(4) 0.026(4) 0.029(5) -0.010(3) -0.007(3) 0.001(3)
C7 0.029(4) 0.026(4) 0.025(4) 0.011(3) -0.012(3) -0.007(3)
C8 0.021(4) 0.015(4) 0.041(5) 0.001(3) -0.016(3) 0.005(3)
C9 0.008(2) 0.016(2) 0.021(3) -0.0060(19) 0.0034(19) 0.004(2)
C10 0.008(3) 0.006(3) 0.024(4) -0.003(3) -0.006(2) 0.002(2)
C11 0.009(3) 0.020(3) 0.011(3) 0.000(3) 0.002(3) 0.000(3)
C12 0.014(3) 0.012(3) 0.017(3) -0.002(3) 0.003(3) -0.005(3)
C13 0.008(3) 0.008(3) 0.021(4) 0.001(3) -0.004(2) 0.000(3)
C14 0.011(3) 0.013(3) 0.023(4) 0.005(3) 0.002(3) -0.008(3)
C15 0.008(2) 0.016(2) 0.021(3) -0.0060(19) 0.0034(19) 0.004(2)
C16 0.006(3) 0.023(3) 0.021(4) 0.002(3) 0.003(3) -0.005(3)
C17 0.012(4) 0.014(3) 0.029(4) 0.013(3) -0.009(3) -0.005(3)
C18 0.017(4) 0.026(4) 0.016(4) -0.001(3) -0.003(3) 0.007(3)
C19 0.009(3) 0.028(4) 0.018(4) 0.010(3) 0.001(3) -0.001(3)
C20 0.017(4) 0.006(3) 0.031(4) 0.000(3) -0.011(3) 0.006(3)
C21 0.014(4) 0.014(3) 0.024(4) 0.011(3) -0.002(3) -0.009(3)
C22 0.019(4) 0.010(3) 0.022(4) -0.003(3) -0.006(3) 0.000(3)
C23 0.015(4) 0.021(3) 0.024(4) -0.006(3) -0.001(3) 0.011(3)
C24 0.011(3) 0.029(4) 0.021(4) 0.005(3) 0.007(3) -0.001(3)
C25 0.027(4) 0.014(3) 0.023(4) 0.006(3) 0.002(3) 0.002(3)
C26 0.039(5) 0.028(5) 0.050(6) -0.002(4) 0.020(5) -0.012(4)
C27 0.033(5) 0.037(5) 0.037(5) -0.005(4) 0.019(4) -0.007(4)
C28 0.027(4) 0.024(4) 0.024(4) -0.006(3) 0.011(3) 0.000(4)
C29 0.015(4) 0.013(4) 0.019(3) -0.002(3) -0.001(3) 0.002(3)
C30 0.013(4) 0.018(4) 0.033(4) -0.005(3) -0.001(3) 0.002(3)
C31 0.013(4) 0.011(4) 0.046(5) 0.003(3) 0.002(3) 0.000(3)
C32 0.018(4) 0.025(4) 0.022(4) 0.004(3) 0.005(3) -0.005(3)
C33 0.020(4) 0.016(4) 0.028(4) -0.006(3) -0.010(3) 0.011(3)
C34 0.019(4) 0.017(4) 0.023(4) -0.002(3) 0.000(3) 0.011(3)
C35 0.019(4) 0.018(4) 0.025(4) -0.001(3) -0.001(3) 0.012(3)
C36 0.019(4) 0.015(4) 0.022(4) -0.011(3) -0.002(3) 0.007(3)

loop_
_atom_type_symbol
_atom_type_description
_atom_type_scat_dispersion_real
_atom_type_scat_dispersion_imag
_atom_type_scat_source
C C 0.0033 0.0016 'International Tables Vol C Tables 4.2.6.8 and 6.1.1.4'
H H 0.0000 0.0000 'International Tables Vol C Tables 4.2.6.8 and 6.1.1.4'
Ca Ca 0.2262 0.3064 'International Tables Vol C Tables 4.2.6.8 and 6.1.1.4'
Dy Dy -0.1892 4.4098 'International Tables Vol C Tables 4.2.6.8 and 6.1.1.4'
K K 0.2009 0.2494 'International Tables Vol C Tables 4.2.6.8 and 6.1.1.4'
O O 0.0106 0.0060 'International Tables Vol C Tables 4.2.6.8 and 6.1.1.4'

loop_
_geom_angle_atom_site_label_1
_geom_angle_atom_site_label_2
_geom_angle_atom_site_label_3
_geom_angle
_geom_angle_site_symmetry_1
_geom_angle_site_symmetry_3
_geom_angle_publ_flag
C3 Dy1 C4 31.2(3) . . ?
C3 Dy1 C2 59.4(3) . . ?
C4 Dy1 C2 81.0(3) . . ?
C3 Dy1 C1 30.9(3) . . ?
C4 Dy1 C1 59.4(3) . . ?
C2 Dy1 C1 31.3(3) . . ?
C3 Dy1 C5 80.6(3) . . ?
C4 Dy1 C5 89.1(3) . . ?
C2 Dy1 C5 31.2(3) . . ?
C1 Dy1 C5 59.5(3) . . ?
C3 Dy1 C7 59.6(3) . . ?
C4 Dy1 C7 31.4(3) . . ?
C2 Dy1 C7 88.9(3) . . ?
C1 Dy1 C7 80.6(3) . . ?
C5 Dy1 C7 80.3(3) . . ?
C3 Dy1 C8 80.4(3) . . ?
C4 Dy1 C8 59.4(3) . . ?
C2 Dy1 C8 80.5(3) . . ?
C1 Dy1 C8 88.7(3) . . ?
C5 Dy1 C8 59.2(3) . . ?
C7 Dy1 C8 30.7(3) . . ?
C3 Dy1 C6 88.7(3) . . ?
C4 Dy1 C6 80.7(3) . . ?
C2 Dy1 C6 59.3(3) . . ?
C1 Dy1 C6 80.6(3) . . ?
C5 Dy1 C6 31.0(3) . . ?
C7 Dy1 C6 58.9(3) . . ?
C8 Dy1 C6 30.9(3) . . ?
C3 Dy1 C13 147.7(2) . . ?
C4 Dy1 C13 119.6(3) . . ?
C2 Dy1 C13 150.3(2) . . ?
C1 Dy1 C13 178.4(2) . . ?
C5 Dy1 C13 122.0(2) . . ?
C7 Dy1 C13 99.0(2) . . ?
C8 Dy1 C13 91.7(2) . . ?
C6 Dy1 C13 100.6(2) . . ?
C3 Dy1 C14 119.6(3) . . ?
C4 Dy1 C14 98.4(3) . . ?
C2 Dy1 C14 178.8(3) . . ?
C1 Dy1 C14 147.5(2) . . ?
C5 Dy1 C14 150.0(3) . . ?
C7 Dy1 C14 91.1(3) . . ?
C8 Dy1 C14 100.0(2) . . ?
C6 Dy1 C14 121.6(3) . . ?
C13 Dy1 C14 30.9(2) . . ?
C3 Dy1 C12 121.5(3) . . ?
C4 Dy1 C12 149.4(3) . . ?
C2 Dy1 C12 92.2(2) . . ?
C1 Dy1 C12 100.6(2) . . ?
C5 Dy1 C12 100.4(2) . . ?
C7 Dy1 C12 178.8(3) . . ?
C8 Dy1 C12 149.1(3) . . ?
C6 Dy1 C12 121.3(3) . . ?
C13 Dy1 C12 79.8(2) . . ?
C14 Dy1 C12 87.9(2) . . ?
C3 Dy1 C11 150.2(3) . . ?
C4 Dy1 C11 178.0(3) . . ?
C2 Dy1 C11 101.0(2) . . ?
C1 Dy1 C11 122.4(3) . . ?
C5 Dy1 C11 92.6(2) . . ?
C7 Dy1 C11 148.1(3) . . ?
C8 Dy1 C11 120.8(3) . . ?
C6 Dy1 C11 100.3(2) . . ?
C13 Dy1 C11 58.6(2) . . ?
C14 Dy1 C11 79.7(2) . . ?
C12 Dy1 C11 31.1(2) . . ?
O1 Ca1 O3 81.10(18) . . ?
O1 Ca1 O2 85.69(18) . . ?
O3 Ca1 O2 82.37(19) . . ?
O1 Ca1 C17 145.9(2) . . ?
O3 Ca1 C17 130.4(2) . . ?
O2 Ca1 C17 86.2(2) . . ?
O1 Ca1 C19 171.8(2) . . ?
O3 Ca1 C19 104.8(2) . . ?
O2 Ca1 C19 100.6(2) . . ?
C17 Ca1 C19 31.3(3) . . ?
O1 Ca1 C20 115.8(2) . . ?
O3 Ca1 C20 161.1(2) . . ?
O2 Ca1 C20 90.3(2) . . ?
C17 Ca1 C20 31.2(3) . . ?
C19 Ca1 C20 59.4(3) . . ?
O1 Ca1 C18 146.0(2) . . ?
O3 Ca1 C18 90.3(2) . . ?
O2 Ca1 C18 125.9(2) . . ?
C17 Ca1 C18 59.0(3) . . ?
C19 Ca1 C18 30.5(3) . . ?
C20 Ca1 C18 79.9(2) . . ?
O1 Ca1 C24 84.3(2) . . ?
O3 Ca1 C24 135.9(2) . . ?
O2 Ca1 C24 137.7(2) . . ?
C17 Ca1 C24 79.7(2) . . ?
C19 Ca1 C24 87.5(2) . . ?
C20 Ca1 C24 58.3(3) . . ?
C18 Ca1 C24 79.2(2) . . ?
O1 Ca1 C23 92.9(2) . . ?
O3 Ca1 C23 166.3(2) . . ?
O2 Ca1 C23 109.6(2) . . ?
C17 Ca1 C23 59.1(3) . . ?
C19 Ca1 C23 80.1(2) . . ?
C20 Ca1 C23 30.7(3) . . ?
C18 Ca1 C23 87.9(2) . . ?
C24 Ca1 C23 30.6(3) . . ?
O1 Ca1 C22 116.4(2) . . ?
O3 Ca1 C22 92.1(2) . . ?
O2 Ca1 C22 156.2(2) . . ?
C17 Ca1 C22 79.8(2) . . ?
C19 Ca1 C22 58.3(2) . . ?
C20 Ca1 C22 87.7(2) . . ?
C18 Ca1 C22 30.6(2) . . ?
C24 Ca1 C22 58.3(2) . . ?
C23 Ca1 C22 79.5(2) . . ?
O1 Ca1 C21 93.4(2) . . ?
O3 Ca1 C21 109.2(2) . . ?
O2 Ca1 C21 168.2(2) . . ?
C17 Ca1 C21 88.0(2) . . ?
C19 Ca1 C21 79.3(2) . . ?
C20 Ca1 C21 79.5(2) . . ?
C18 Ca1 C21 58.4(2) . . ?
C24 Ca1 C21 30.7(3) . . ?
C23 Ca1 C21 58.7(3) . . ?
C22 Ca1 C21 30.6(2) . . ?
O1 Ca1 K1 129.13(14) . . ?
O3 Ca1 K1 132.06(13) . . ?
O2 Ca1 K1 128.97(13) . . ?
C17 Ca1 K1 43.40(17) . . ?
C19 Ca1 K1 42.68(17) . . ?
C20 Ca1 K1 44.08(17) . . ?
C18 Ca1 K1 42.91(17) . . ?
C24 Ca1 K1 44.82(17) . . ?
C23 Ca1 K1 45.00(18) . . ?
C22 Ca1 K1 43.66(16) . . ?
C21 Ca1 K1 44.61(16) . . ?
C19 K1 C18 27.0(2) . . ?
C19 K1 C17 27.5(2) . . ?
C18 K1 C17 51.4(2) . . ?
C19 K1 C22 51.1(2) . . ?
C18 K1 C22 27.0(2) . . ?
C17 K1 C22 68.7(2) . . ?
C19 K1 C11 159.3(2) . . ?
C18 K1 C11 133.1(2) . . ?
C17 K1 C11 170.6(2) . . ?
C22 K1 C11 112.3(2) . . ?
C19 K1 C20 51.6(2) . . ?
C18 K1 C20 68.7(2) . . ?
C17 K1 C20 27.2(2) . . ?
C22 K1 C20 74.9(2) . . ?
C11 K1 C20 143.4(2) . . ?
C19 K1 C12 132.2(2) . . ?
C18 K1 C12 106.6(2) . . ?
C17 K1 C12 157.6(2) . . ?
C22 K1 C12 89.4(2) . . ?
C11 K1 C12 27.1(2) . . ?
C20 K1 C12 152.0(2) . . ?
C19 K1 C9 164.2(2) . . ?
C18 K1 C9 155.1(2) . . ?
C17 K1 C9 151.9(2) . . ?
C22 K1 C9 138.7(2) . . ?
C11 K1 C9 26.5(2) . . ?
C20 K1 C9 135.8(2) . . ?
C12 K1 C9 50.4(2) . . ?
C19 K1 C21 68.4(2) . . ?
C18 K1 C21 51.0(2) . . ?
C17 K1 C21 74.9(2) . . ?
C22 K1 C21 26.8(2) . . ?
C11 K1 C21 101.8(2) . . ?
C20 K1 C21 67.9(2) . . ?
C12 K1 C21 87.5(2) . . ?
C9 K1 C21 126.1(2) . . ?
C19 K1 C10 109.5(2) . . ?
C18 K1 C10 87.6(2) . . ?
C17 K1 C10 137.0(2) . . ?
C22 K1 C10 79.4(2) . . ?
C11 K1 C10 50.76(19) . . ?
C20 K1 C10 154.2(2) . . ?
C12 K1 C10 26.53(19) . . ?
C9 K1 C10 67.54(19) . . ?
C21 K1 C10 89.5(2) . . ?
C19 K1 C24 74.4(2) . . ?
C18 K1 C24 67.9(2) . . ?
C17 K1 C24 67.7(2) . . ?
C22 K1 C24 50.4(2) . . ?
C11 K1 C24 105.4(2) . . ?
C20 K1 C24 50.0(2) . . ?
C12 K1 C24 102.2(2) . . ?
C9 K1 C24 121.3(2) . . ?
C21 K1 C24 26.6(2) . . ?
C10 K1 C24 112.4(2) . . ?
C19 K1 C23 68.4(2) . . ?
C18 K1 C23 74.7(2) . . ?
C17 K1 C23 50.7(2) . . ?
C22 K1 C23 67.9(2) . . ?
C11 K1 C23 120.4(2) . . ?
C20 K1 C23 26.5(2) . . ?
C12 K1 C23 125.9(2) . . ?
C9 K1 C23 124.6(2) . . ?
C21 K1 C23 50.4(2) . . ?
C10 K1 C23 138.7(2) . . ?
C24 K1 C23 26.3(2) . . ?
C28 O1 C25 106.8(6) . . ?
C28 O1 Ca1 126.6(5) . . ?
C25 O1 Ca1 119.5(4) . . ?
C29 O2 C32 108.9(6) . . ?
C29 O2 Ca1 130.2(4) . . ?
C32 O2 Ca1 120.6(4) . . ?
C33 O3 C36 109.7(5) . . ?
C33 O3 Ca1 121.0(4) . . ?
C36 O3 Ca1 129.2(4) . . ?
C3 C1 C2 134.9(8) . . ?
C3 C1 Dy1 74.3(5) . . ?
C2 C1 Dy1 74.3(4) . . ?
C3 C1 H1 112.6 . . ?
C2 C1 H1 112.6 . . ?
Dy1 C1 H1 134.8 . . ?
C5 C2 C1 134.8(8) . . ?
C5 C2 Dy1 74.7(4) . . ?
C1 C2 Dy1 74.4(4) . . ?
C5 C2 H2 112.6 . . ?
C1 C2 H2 112.6 . . ?
Dy1 C2 H2 133.9 . . ?
C1 C3 C4 135.8(8) . . ?
C1 C3 Dy1 74.8(5) . . ?
C4 C3 Dy1 74.6(5) . . ?
C1 C3 H3 112.1 . . ?
C4 C3 H3 112.1 . . ?
Dy1 C3 H3 134.5 . . ?
C3 C4 C7 134.0(8) . . ?
C3 C4 Dy1 74.2(5) . . ?
C7 C4 Dy1 74.6(5) . . ?
C3 C4 H4 113.0 . . ?
C7 C4 H4 113.0 . . ?
Dy1 C4 H4 133.5 . . ?
C6 C5 C2 135.0(8) . . ?
C6 C5 Dy1 74.8(5) . . ?
C2 C5 Dy1 74.2(4) . . ?
C6 C5 H5 112.5 . . ?
C2 C5 H5 112.5 . . ?
Dy1 C5 H5 134.3 . . ?
C8 C6 C5 134.8(8) . . ?
C8 C6 Dy1 74.3(5) . . ?
C5 C6 Dy1 74.2(5) . . ?
C8 C6 H6 112.6 . . ?
C5 C6 H6 112.6 . . ?
Dy1 C6 H6 135.0 . . ?
C8 C7 C4 135.2(8) . . ?
C8 C7 Dy1 74.7(5) . . ?
C4 C7 Dy1 74.0(5) . . ?
C8 C7 H7 112.4 . . ?
C4 C7 H7 112.4 . . ?
Dy1 C7 H7 135.1 . . ?
C7 C8 C6 135.5(8) . . ?
C7 C8 Dy1 74.6(5) . . ?
C6 C8 Dy1 74.8(5) . . ?
C7 C8 H8 112.2 . . ?
C6 C8 H8 112.2 . . ?
Dy1 C8 H8 134.3 . . ?
C11 C9 C13 135.1(7) . . ?
C11 C9 Dy1 74.7(4) . . ?
C13 C9 Dy1 73.4(4) . . ?
C11 C9 K1 76.3(4) . . ?
C13 C9 K1 79.4(4) . . ?
Dy1 C9 K1 100.4(2) . . ?
C11 C9 H9 112.4 . . ?
C13 C9 H9 112.4 . . ?
Dy1 C9 H9 136.0 . . ?
K1 C9 H9 123.6 . . ?
C12 C10 C15 134.3(7) . . ?
C12 C10 Dy1 73.9(4) . . ?
C15 C10 Dy1 74.5(4) . . ?
C12 C10 K1 75.9(4) . . ?
C15 C10 K1 78.0(4) . . ?
Dy1 C10 K1 99.9(2) . . ?
C12 C10 H10 112.9 . . ?
C15 C10 H10 112.9 . . ?
Dy1 C10 H10 134.6 . . ?
K1 C10 H10 125.5 . . ?
C9 C11 C12 134.4(7) . . ?
C9 C11 Dy1 75.0(4) . . ?
C12 C11 Dy1 73.8(4) . . ?
C9 C11 K1 77.3(4) . . ?
C12 C11 K1 76.8(4) . . ?
Dy1 C11 K1 100.7(2) . . ?
C9 C11 H11 112.8 . . ?
C12 C11 H11 112.8 . . ?
Dy1 C11 H11 133.9 . . ?
K1 C11 H11 125.4 . . ?
C10 C12 C11 135.6(7) . . ?
C10 C12 Dy1 75.6(4) . . ?
C11 C12 Dy1 75.1(4) . . ?
C10 C12 K1 77.5(4) . . ?
C11 C12 K1 76.2(4) . . ?
Dy1 C12 K1 100.9(2) . . ?
C10 C12 H12 112.2 . . ?
C11 C12 H12 112.2 . . ?
Dy1 C12 H12 132.1 . . ?
K1 C12 H12 127.0 . . ?
C14 C13 C9 135.2(7) . . ?
C14 C13 Dy1 74.9(4) . . ?
C9 C13 Dy1 75.7(4) . . ?
C14 C13 K1 78.3(4) . . ?
C9 C13 K1 74.1(4) . . ?
Dy1 C13 K1 99.4(2) . . ?
C14 C13 H13 112.4 . . ?
C9 C13 H13 112.4 . . ?
Dy1 C13 H13 131.9 . . ?
K1 C13 H13 128.8 . . ?
C16 C14 C13 135.6(7) . . ?
C16 C14 Dy1 76.2(4) . . ?
C13 C14 Dy1 74.3(4) . . ?
C16 C14 K1 76.5(5) . . ?
C13 C14 K1 75.8(4) . . ?
Dy1 C14 K1 98.4(2) . . ?
C16 C14 H14 112.2 . . ?
C13 C14 H14 112.2 . . ?
Dy1 C14 H14 132.3 . . ?
K1 C14 H14 129.2 . . ?
C16 C15 C10 135.8(7) . . ?
C16 C15 Dy1 75.2(4) . . ?
C10 C15 Dy1 74.7(4) . . ?
C16 C15 K1 78.2(4) . . ?
C10 C15 K1 75.4(4) . . ?
Dy1 C15 K1 99.2(2) . . ?
C16 C15 H15 112.1 . . ?
C10 C15 H15 112.1 . . ?
Dy1 C15 H15 133.5 . . ?
K1 C15 H15 127.3 . . ?
C14 C16 C15 134.0(7) . . ?
C14 C16 Dy1 73.4(4) . . ?
C15 C16 Dy1 74.1(4) . . ?
C14 C16 K1 77.7(5) . . ?
C15 C16 K1 75.5(4) . . ?
Dy1 C16 K1 98.0(2) . . ?
C14 C16 H16 113.0 . . ?
C15 C16 H16 113.0 . . ?
Dy1 C16 H16 135.7 . . ?
K1 C16 H16 126.3 . . ?
C20 C17 C19 134.1(7) . . ?
C20 C17 Ca1 74.8(4) . . ?
C19 C17 Ca1 74.4(4) . . ?
C20 C17 K1 77.5(4) . . ?
C19 C17 K1 75.0(4) . . ?
Ca1 C17 K1 99.6(2) . . ?
C20 C17 H17 113.0 . . ?
C19 C17 H17 113.0 . . ?
Ca1 C17 H17 132.8 . . ?
K1 C17 H17 127.5 . . ?
C19 C18 C22 135.4(8) . . ?
C19 C18 Ca1 74.3(5) . . ?
C22 C18 Ca1 75.4(5) . . ?
C19 C18 K1 76.2(5) . . ?
C22 C18 K1 77.7(5) . . ?
Ca1 C18 K1 99.9(3) . . ?
C19 C18 H18 112.3 . . ?
C22 C18 H18 112.3 . . ?
Ca1 C18 H18 133.5 . . ?
K1 C18 H18 126.5 . . ?
C18 C19 C17 135.4(7) . . ?
C18 C19 Ca1 75.2(5) . . ?
C17 C19 Ca1 74.3(4) . . ?
C18 C19 K1 76.9(5) . . ?
C17 C19 K1 77.6(4) . . ?
Ca1 C19 K1 100.4(2) . . ?
C18 C19 H19 112.3 . . ?
C17 C19 H19 112.3 . . ?
Ca1 C19 H19 133.9 . . ?
K1 C19 H19 125.7 . . ?
C23 C20 C17 135.2(7) . . ?
C23 C20 Ca1 75.0(4) . . ?
C17 C20 Ca1 73.9(4) . . ?
C23 C20 K1 78.4(5) . . ?
C17 C20 K1 75.3(4) . . ?
Ca1 C20 K1 98.6(2) . . ?
C23 C20 H20 112.4 . . ?
C17 C20 H20 112.4 . . ?
Ca1 C20 H20 134.7 . . ?
K1 C20 H20 126.7 . . ?
C22 C21 C24 133.7(7) . . ?
C22 C21 Ca1 74.2(4) . . ?
C24 C21 Ca1 73.7(4) . . ?
C22 C21 K1 74.9(4) . . ?
C24 C21 K1 77.2(5) . . ?
Ca1 C21 K1 97.4(2) . . ?
C22 C21 H21 113.1 . . ?
C24 C21 H21 113.1 . . ?
Ca1 C21 H21 134.8 . . ?
K1 C21 H21 127.8 . . ?
C18 C22 C21 135.3(7) . . ?
C18 C22 Ca1 74.0(4) . . ?
C21 C22 Ca1 75.3(4) . . ?
C18 C22 K1 75.2(4) . . ?
C21 C22 K1 78.3(4) . . ?
Ca1 C22 K1 98.7(2) . . ?
C18 C22 H22 112.4 . . ?
C21 C22 H22 112.4 . . ?
Ca1 C22 H22 134.2 . . ?
K1 C22 H22 127.1 . . ?
C24 C23 C20 134.3(8) . . ?
C24 C23 Ca1 74.7(4) . . ?
C20 C23 Ca1 74.3(4) . . ?
C24 C23 K1 76.5(5) . . ?
C20 C23 K1 75.1(5) . . ?
Ca1 C23 K1 97.4(2) . . ?
C24 C23 H23 112.9 . . ?
C20 C23 H23 112.9 . . ?
Ca1 C23 H23 133.4 . . ?
K1 C23 H23 129.1 . . ?
C23 C24 C21 136.6(7) . . ?
C23 C24 Ca1 74.7(5) . . ?
C21 C24 Ca1 75.6(4) . . ?
C23 C24 K1 77.2(5) . . ?
C21 C24 K1 76.2(4) . . ?
Ca1 C24 K1 97.7(2) . . ?
C23 C24 H24 111.7 . . ?
C21 C24 H24 111.7 . . ?
Ca1 C24 H24 133.8 . . ?
K1 C24 H24 128.6 . . ?
O1 C25 C26 105.8(7) . . ?
O1 C25 H25A 110.6 . . ?
C26 C25 H25A 110.6 . . ?
O1 C25 H25B 110.6 . . ?
C26 C25 H25B 110.6 . . ?
H25A C25 H25B 108.7 . . ?
C25 C26 C27 106.5(7) . . ?
C25 C26 H26A 110.4 . . ?
C27 C26 H26A 110.4 . . ?
C25 C26 H26B 110.4 . . ?
C27 C26 H26B 110.4 . . ?
H26A C26 H26B 108.6 . . ?
C26 C27 C28 104.7(7) . . ?
C26 C27 H27A 110.8 . . ?
C28 C27 H27A 110.8 . . ?
C26 C27 H27B 110.8 . . ?
C28 C27 H27B 110.8 . . ?
H27A C27 H27B 108.9 . . ?
O1 C28 C27 105.0(7) . . ?
O1 C28 H28A 110.8 . . ?
C27 C28 H28A 110.8 . . ?
O1 C28 H28B 110.8 . . ?
C27 C28 H28B 110.8 . . ?
H28A C28 H28B 108.8 . . ?
O2 C29 C30 105.0(6) . . ?
O2 C29 H29A 110.8 . . ?
C30 C29 H29A 110.8 . . ?
O2 C29 H29B 110.8 . . ?
C30 C29 H29B 110.8 . . ?
H29A C29 H29B 108.8 . . ?
C29 C30 C31 102.3(6) . . ?
C29 C30 H30A 111.3 . . ?
C31 C30 H30A 111.3 . . ?
C29 C30 H30B 111.3 . . ?
C31 C30 H30B 111.3 . . ?
H30A C30 H30B 109.2 . . ?
C32 C31 C30 102.4(6) . . ?
C32 C31 H31A 111.3 . . ?
C30 C31 H31A 111.3 . . ?
C32 C31 H31B 111.3 . . ?
C30 C31 H31B 111.3 . . ?
H31A C31 H31B 109.2 . . ?
O2 C32 C31 106.0(6) . . ?
O2 C32 H32A 110.5 . . ?
C31 C32 H32A 110.5 . . ?
O2 C32 H32B 110.5 . . ?
C31 C32 H32B 110.5 . . ?
H32A C32 H32B 108.7 . . ?
O3 C33 C34 104.6(6) . . ?
O3 C33 H33A 110.8 . . ?
C34 C33 H33A 110.8 . . ?
O3 C33 H33B 110.8 . . ?
C34 C33 H33B 110.8 . . ?
H33A C33 H33B 108.9 . . ?
C35 C34 C33 102.2(6) . . ?
C35 C34 H34A 111.3 . . ?
C33 C34 H34A 111.3 . . ?
C35 C34 H34B 111.3 . . ?
C33 C34 H34B 111.3 . . ?
H34A C34 H34B 109.2 . . ?
C34 C35 C36 102.4(6) . . ?
C34 C35 H35A 111.3 . . ?
C36 C35 H35A 111.3 . . ?
C34 C35 H35B 111.3 . . ?
C36 C35 H35B 111.3 . . ?
H35A C35 H35B 109.2 . . ?
O3 C36 C35 105.3(6) . . ?
O3 C36 H36A 110.7 . . ?
C35 C36 H36A 110.7 . . ?
O3 C36 H36B 110.7 . . ?
C35 C36 H36B 110.7 . . ?
H36A C36 H36B 108.8 . . ?

loop_
_geom_bond_atom_site_label_1
_geom_bond_atom_site_label_2
_geom_bond_distance
_geom_bond_site_symmetry_2
_geom_bond_publ_flag
Dy1 C3 2.614(8) . ?
Dy1 C4 2.619(8) . ?
Dy1 C2 2.620(7) . ?
Dy1 C1 2.620(8) . ?
Dy1 C5 2.626(8) . ?
Dy1 C7 2.627(8) . ?
Dy1 C8 2.628(8) . ?
Dy1 C6 2.634(8) . ?
Dy1 C13 2.640(7) . ?
Dy1 C14 2.648(7) . ?
Dy1 C12 2.650(8) . ?
Dy1 C11 2.667(7) . ?
Ca1 O1 2.371(5) . ?
Ca1 O3 2.379(5) . ?
Ca1 O2 2.396(5) . ?
Ca1 C17 2.635(7) . ?
Ca1 C19 2.637(8) . ?
Ca1 C20 2.647(7) . ?
Ca1 C18 2.648(8) . ?
Ca1 C24 2.655(8) . ?
Ca1 C23 2.656(8) . ?
Ca1 C22 2.666(8) . ?
Ca1 C21 2.680(8) . ?
K1 C19 2.977(8) . ?
K1 C18 2.986(8) . ?
K1 C17 3.010(8) . ?
K1 C22 3.017(8) . ?
K1 C11 3.038(7) . ?
K1 C20 3.039(8) . ?
K1 C12 3.046(8) . ?
K1 C9 3.051(8) . ?
K1 C21 3.059(8) . ?
K1 C10 3.066(7) . ?
K1 C24 3.072(8) . ?
K1 C23 3.080(8) . ?
O1 C28 1.436(9) . ?
O1 C25 1.456(9) . ?
O2 C29 1.450(9) . ?
O2 C32 1.460(9) . ?
O3 C33 1.454(9) . ?
O3 C36 1.456(9) . ?
C1 C3 1.394(12) . ?
C1 C2 1.414(12) . ?
C1 H1 0.9500 . ?
C2 C5 1.409(12) . ?
C2 H2 0.9500 . ?
C3 C4 1.407(13) . ?
C3 H3 0.9500 . ?
C4 C7 1.420(13) . ?
C4 H4 0.9500 . ?
C5 C6 1.406(12) . ?
C5 H5 0.9500 . ?
C6 C8 1.404(13) . ?
C6 H6 0.9500 . ?
C7 C8 1.391(13) . ?
C7 H7 0.9500 . ?
C8 H8 0.9500 . ?
C9 C11 1.394(11) . ?
C9 C13 1.417(11) . ?
C9 H9 0.9500 . ?
C10 C12 1.402(10) . ?
C10 C15 1.420(11) . ?
C10 H10 0.9500 . ?
C11 C12 1.423(11) . ?
C11 H11 0.9500 . ?
C12 H12 0.9500 . ?
C13 C14 1.407(10) . ?
C13 H13 0.9500 . ?
C14 C16 1.398(11) . ?
C14 H14 0.9500 . ?
C15 C16 1.415(11) . ?
C15 H15 0.9500 . ?
C16 H16 0.9500 . ?
C17 C20 1.422(12) . ?
C17 C19 1.422(12) . ?
C17 H17 0.9500 . ?
C18 C19 1.390(12) . ?
C18 C22 1.404(11) . ?
C18 H18 0.9500 . ?
C19 H19 0.9500 . ?
C20 C23 1.402(12) . ?
C20 H20 0.9500 . ?
C21 C22 1.409(11) . ?
C21 C24 1.412(12) . ?
C21 H21 0.9500 . ?
C22 H22 0.9500 . ?
C23 C24 1.402(12) . ?
C23 H23 0.9500 . ?
C24 H24 0.9500 . ?
C25 C26 1.493(12) . ?
C25 H25A 0.9900 . ?
C25 H25B 0.9900 . ?
C26 C27 1.509(13) . ?
C26 H26A 0.9900 . ?
C26 H26B 0.9900 . ?
C27 C28 1.524(12) . ?
C27 H27A 0.9900 . ?
C27 H27B 0.9900 . ?
C28 H28A 0.9900 . ?
C28 H28B 0.9900 . ?
C29 C30 1.512(11) . ?
C29 H29A 0.9900 . ?
C29 H29B 0.9900 . ?
C30 C31 1.513(12) . ?
C30 H30A 0.9900 . ?
C30 H30B 0.9900 . ?
C31 C32 1.508(12) . ?
C31 H31A 0.9900 . ?
C31 H31B 0.9900 . ?
C32 H32A 0.9900 . ?
C32 H32B 0.9900 . ?
C33 C34 1.524(10) . ?
C33 H33A 0.9900 . ?
C33 H33B 0.9900 . ?
C34 C35 1.513(11) . ?
C34 H34A 0.9900 . ?
C34 H34B 0.9900 . ?
C35 C36 1.516(11) . ?
C35 H35A 0.9900 . ?
C35 H35B 0.9900 . ?
C36 H36A 0.9900 . ?
C36 H36B 0.9900 . ?
